data_7023302
loop_
_publ_author_name
'Bailey, Philip J.'
'Bell, Nicola L.'
'Nichol, Gary S.'

_publ_section_title
;
 Homoleptic 'sandwich' complexes of substituted tris(methimazolyl)borate
 ligands with ruthenium, rhodium and palladium.
;
_journal_issue 31
_journal_name_full 'Dalton transactions (Cambridge, England : 2003)'
_journal_page_first 11281
_journal_page_last 11294
_journal_paper_doi 10.1039/c3dt51150b
_journal_volume 42
_journal_year 2013
_chemical_formula_sum 'C32 H36 B2 Cl18 N14 Pd S6'
_chemical_formula_weight 1575.29
_chemical_name_systematic
;
 ?
;
_space_group_IT_number 14
_symmetry_cell_setting monoclinic
_symmetry_space_group_name_Hall '-P 2yn'
_symmetry_space_group_name_H-M 'P 1 21/n 1'
_atom_sites_solution_hydrogens geom
_atom_sites_solution_primary direct
_atom_sites_solution_secondary difmap
_audit_creation_method
;
CrysAlisPro, Oxford Diffraction Ltd.,
Version 1.171.35.19 (release 27-10-2011 CrysAlis171 .NET)
(compiled Oct 27 2011,15:02:11)
;
_cell_angle_alpha 90.00
_cell_angle_beta 92.756(4)
_cell_angle_gamma 90.00
_cell_formula_units_Z 2
_cell_length_a 15.2678(5)
_cell_length_b 11.8506(4)
_cell_length_c 17.0134(8)
_cell_measurement_reflns_used 4554
_cell_measurement_temperature 120.00(10)
_cell_measurement_theta_max 25.2953
_cell_measurement_theta_min 2.8691
_cell_volume 3074.7(2)
_computing_cell_refinement
;
CrysAlisPro, Agilent Technologies,
Version 1.171.35.19 (release 27-10-2011 CrysAlis171 .NET)
(compiled Oct 27 2011,15:02:11)
;
_computing_data_collection
;
CrysAlisPro, Agilent Technologies,
Version 1.171.35.19 (release 27-10-2011 CrysAlis171 .NET)
(compiled Oct 27 2011,15:02:11)
;
_computing_data_reduction
;
CrysAlisPro, Agilent Technologies,
Version 1.171.35.19 (release 27-10-2011 CrysAlis171 .NET)
(compiled Oct 27 2011,15:02:11)
;
_computing_structure_refinement 'SHELXL-97 (Sheldrick, 2008)'
_diffrn_ambient_temperature 120.00(10)
_diffrn_detector_area_resol_mean 10.3147
_diffrn_measured_fraction_theta_full 0.999
_diffrn_measured_fraction_theta_max 0.999
_diffrn_measurement_device_type 'SuperNova, Dual, Cu at zero, Atlas'
_diffrn_measurement_method '\w scans'
_diffrn_radiation_monochromator mirror
_diffrn_radiation_source 'SuperNova (Mo) X-ray Source'
_diffrn_radiation_type MoK\a
_diffrn_radiation_wavelength 0.71073
_diffrn_reflns_av_R_equivalents 0.0872
_diffrn_reflns_av_sigmaI/netI 0.0852
_diffrn_reflns_limit_h_max 18
_diffrn_reflns_limit_h_min -18
_diffrn_reflns_limit_k_max 14
_diffrn_reflns_limit_k_min -14
_diffrn_reflns_limit_l_max 20
_diffrn_reflns_limit_l_min -20
_diffrn_reflns_number 24308
_diffrn_reflns_theta_full 25.35
_diffrn_reflns_theta_max 25.35
_diffrn_reflns_theta_min 2.95
_exptl_absorpt_coefficient_mu 1.329
_exptl_absorpt_correction_T_max 1.136
_exptl_absorpt_correction_T_min 0.923
_exptl_absorpt_correction_type gaussian
_exptl_absorpt_process_details
;
CrysAlisPro, Agilent Technologies,
Version 1.171.35.19 (release 27-10-2011 CrysAlis171 .NET)
(compiled Oct 27 2011,15:02:11)
Numerical absorption correction based on gaussian integration over
            a multifaceted crystal model
;
_exptl_crystal_density_diffrn 1.701
_exptl_crystal_density_method 'not measured'
_exptl_crystal_F_000 1568
_exptl_crystal_size_max 0.2279
_exptl_crystal_size_mid 0.0501
_exptl_crystal_size_min 0.0362
_refine_diff_density_max 0.865
_refine_diff_density_min -0.712
_refine_diff_density_rms 0.112
_refine_ls_extinction_method none
_refine_ls_goodness_of_fit_ref 1.019
_refine_ls_hydrogen_treatment riding
_refine_ls_matrix_type full
_refine_ls_number_parameters 334
_refine_ls_number_reflns 5626
_refine_ls_number_restraints 0
_refine_ls_restrained_S_all 1.019
_refine_ls_R_factor_all 0.0843
_refine_ls_R_factor_gt 0.0473
_refine_ls_shift/su_max 0.001
_refine_ls_shift/su_mean 0.000
_refine_ls_structure_factor_coef Fsqd
_refine_ls_weighting_details 'calc w=1/[\s^2^(Fo^2^)+(0.0355P)^2^+1.0167P] where P=(Fo^2^+2Fc^2^)/3'
_refine_ls_weighting_scheme calc
_refine_ls_wR_factor_gt 0.0903
_refine_ls_wR_factor_ref 0.1069
_reflns_number_gt 3863
_reflns_number_total 5626
_reflns_threshold_expression >2\s(I)
_cod_data_source_file c3dt51150b.txt
_cod_data_source_block pb2004
_cod_database_code 7023302

loop_
_symmetry_equiv_pos_as_xyz
'x, y, z'
'-x+1/2, y+1/2, -z+1/2'
'-x, -y, -z'
'x-1/2, -y-1/2, z-1/2'

loop_
_atom_site_label
_atom_site_type_symbol
_atom_site_fract_x
_atom_site_fract_y
_atom_site_fract_z
_atom_site_U_iso_or_equiv
_atom_site_adp_type
_atom_site_occupancy
_atom_site_symmetry_multiplicity
_atom_site_calc_flag
_atom_site_refinement_flags
C1 C -0.0053(3) -0.2729(3) -0.0004(3) 0.0172(10) Uani 1 1 d .
C2 C 0.0840(3) -0.4165(4) 0.0327(3) 0.0261(12) Uani 1 1 d .
H2 H 0.1133 -0.4723 0.0620 0.031 Uiso 1 1 calc R
C3 C 0.0932(3) -0.3926(3) -0.0434(3) 0.0230(11) Uani 1 1 d .
H3 H 0.1310 -0.4292 -0.0763 0.028 Uiso 1 1 calc R
C4 C -0.0040(3) -0.3334(4) 0.1404(3) 0.0308(12) Uani 1 1 d .
H4A H 0.0253 -0.2705 0.1657 0.046 Uiso 1 1 calc R
H4B H 0.0118 -0.4016 0.1681 0.046 Uiso 1 1 calc R
H4C H -0.0663 -0.3225 0.1409 0.046 Uiso 1 1 calc R
C5 C -0.1569(3) 0.0993(3) 0.0955(3) 0.0185(10) Uani 1 1 d .
C6 C -0.2199(3) 0.0646(4) 0.2087(3) 0.0253(12) Uani 1 1 d .
H6 H -0.2566 0.0343 0.2453 0.030 Uiso 1 1 calc R
C7 C -0.1558(3) 0.1412(4) 0.2229(3) 0.0230(11) Uani 1 1 d .
H7 H -0.1400 0.1728 0.2716 0.028 Uiso 1 1 calc R
C8 C -0.2793(3) -0.0407(4) 0.0894(3) 0.0308(13) Uani 1 1 d .
H8A H -0.3082 -0.0048 0.0447 0.046 Uiso 1 1 calc R
H8B H -0.3223 -0.0662 0.1248 0.046 Uiso 1 1 calc R
H8C H -0.2461 -0.1040 0.0721 0.046 Uiso 1 1 calc R
C9 C 0.1262(3) 0.2312(4) 0.1881(3) 0.0216(11) Uani 1 1 d .
C10 C 0.1350(3) 0.0444(4) 0.2067(3) 0.0239(11) Uani 1 1 d .
H10 H 0.1577 -0.0269 0.2182 0.029 Uiso 1 1 calc R
C11 C 0.0520(3) 0.0687(3) 0.1852(3) 0.0218(11) Uani 1 1 d .
H11 H 0.0064 0.0171 0.1791 0.026 Uiso 1 1 calc R
C12 C 0.2743(3) 0.1567(4) 0.2309(4) 0.0380(14) Uani 1 1 d .
H12A H 0.2960 0.2263 0.2106 0.057 Uiso 1 1 calc R
H12B H 0.3060 0.0947 0.2096 0.057 Uiso 1 1 calc R
H12C H 0.2822 0.1564 0.2872 0.057 Uiso 1 1 calc R
C13 C -0.0587(3) 0.3495(4) 0.2084(3) 0.0217(11) Uani 1 1 d .
C020 C 0.7175(3) 0.6427(4) 0.9832(3) 0.0299(12) Uani 1 1 d .
H020 H 0.7709 0.6594 0.9557 0.036 Uiso 1 1 calc R
C030 C 0.4161(3) 0.6993(4) 0.8790(3) 0.0348(13) Uani 1 1 d .
H030 H 0.4346 0.6962 0.9349 0.042 Uiso 1 1 calc R
C100 C 0.4184(3) 0.8128(4) 1.1216(3) 0.0303(12) Uani 1 1 d .
H100 H 0.4179 0.8382 1.1764 0.036 Uiso 1 1 calc R
N1 N 0.0375(2) -0.3043(3) -0.0654(2) 0.0190(9) Uani 1 1 d .
N2 N 0.0223(2) -0.3417(3) 0.0590(2) 0.0243(9) Uani 1 1 d .
N3 N -0.1174(2) 0.1649(3) 0.1521(2) 0.0203(9) Uani 1 1 d .
N4 N -0.2204(2) 0.0400(3) 0.1301(2) 0.0218(9) Uani 1 1 d .
N5 N 0.0454(2) 0.1849(3) 0.1735(2) 0.0193(9) Uani 1 1 d .
N6 N 0.1811(2) 0.1454(3) 0.2085(2) 0.0255(10) Uani 1 1 d .
N7 N -0.0801(3) 0.4192(3) 0.2497(3) 0.0299(10) Uani 1 1 d .
S1 S -0.08078(8) -0.16631(9) 0.00839(8) 0.0223(3) Uani 1 1 d .
S2 S -0.13667(7) 0.08946(9) -0.00312(7) 0.0207(3) Uani 1 1 d .
S6 S 0.15365(8) 0.36985(9) 0.18337(8) 0.0247(3) Uani 1 1 d .
Cl11 Cl 0.31108(9) 0.78974(14) 1.08680(11) 0.0590(5) Uani 1 1 d .
Cl12 Cl 0.47911(9) 0.68740(11) 1.11818(9) 0.0410(4) Uani 1 1 d .
Cl13 Cl 0.46823(11) 0.91756(12) 1.06569(10) 0.0594(5) Uani 1 1 d .
Cl21 Cl 0.67706(9) 0.51187(11) 0.94980(9) 0.0449(4) Uani 1 1 d .
Cl22 Cl 0.74512(9) 0.63621(11) 1.08517(8) 0.0383(3) Uani 1 1 d .
Cl23 Cl 0.64178(9) 0.75083(11) 0.96247(9) 0.0423(4) Uani 1 1 d .
Cl31 Cl 0.44150(9) 0.83349(10) 0.84264(9) 0.0392(4) Uani 1 1 d .
Cl32 Cl 0.47265(10) 0.59411(11) 0.82903(10) 0.0519(4) Uani 1 1 d .
Cl33 Cl 0.30346(10) 0.67550(11) 0.86998(12) 0.0603(5) Uani 1 1 d .
Pd Pd 0.0000 0.0000 0.0000 0.01735(14) Uani 1 2 d S
B B -0.0380(3) 0.2486(4) 0.1477(3) 0.0208(12) Uani 1 1 d .

loop_
_atom_site_aniso_label
_atom_site_aniso_U_11
_atom_site_aniso_U_22
_atom_site_aniso_U_33
_atom_site_aniso_U_23
_atom_site_aniso_U_13
_atom_site_aniso_U_12
C1 0.018(2) 0.015(2) 0.018(3) -0.001(2) -0.003(2) -0.0049(19)
C2 0.028(3) 0.021(2) 0.030(3) 0.007(2) 0.000(2) 0.005(2)
C3 0.024(3) 0.016(2) 0.029(3) -0.003(2) 0.003(2) 0.001(2)
C4 0.041(3) 0.033(3) 0.019(3) 0.005(2) 0.005(2) 0.002(2)
C5 0.018(2) 0.013(2) 0.023(3) 0.000(2) 0.001(2) 0.0022(19)
C6 0.027(3) 0.027(3) 0.023(3) 0.004(2) 0.009(2) 0.000(2)
C7 0.026(3) 0.030(3) 0.013(3) 0.000(2) 0.003(2) 0.001(2)
C8 0.035(3) 0.024(3) 0.034(3) -0.007(2) 0.006(3) -0.004(2)
C9 0.023(3) 0.022(2) 0.020(3) 0.007(2) 0.000(2) 0.000(2)
C10 0.033(3) 0.016(2) 0.022(3) 0.006(2) 0.003(2) 0.004(2)
C11 0.029(3) 0.011(2) 0.026(3) 0.004(2) 0.005(2) 0.001(2)
C12 0.022(3) 0.038(3) 0.053(4) 0.015(3) -0.004(3) 0.005(2)
C13 0.021(3) 0.024(3) 0.020(3) 0.003(2) 0.004(2) -0.001(2)
C020 0.032(3) 0.023(3) 0.035(3) 0.003(2) 0.004(3) -0.002(2)
C030 0.044(3) 0.028(3) 0.032(3) -0.003(2) -0.001(3) 0.008(2)
C100 0.039(3) 0.031(3) 0.020(3) 0.003(2) -0.007(2) 0.001(2)
N1 0.020(2) 0.0149(18) 0.022(2) 0.0007(17) 0.0014(18) 0.0020(16)
N2 0.028(2) 0.022(2) 0.023(3) 0.0054(18) 0.0026(19) -0.0003(18)
N3 0.024(2) 0.0187(19) 0.018(2) 0.0005(17) 0.0036(18) 0.0037(16)
N4 0.020(2) 0.0184(19) 0.027(3) -0.0018(18) 0.0023(19) -0.0052(16)
N5 0.026(2) 0.0146(18) 0.017(2) -0.0010(16) 0.0022(18) 0.0007(16)
N6 0.025(2) 0.023(2) 0.028(3) 0.0037(18) -0.0014(19) 0.0065(18)
N7 0.035(2) 0.031(2) 0.025(3) -0.003(2) 0.007(2) 0.0031(19)
S1 0.0223(6) 0.0187(6) 0.0264(7) -0.0010(5) 0.0063(5) 0.0006(5)
S2 0.0209(6) 0.0196(6) 0.0216(7) -0.0023(5) 0.0008(5) 0.0009(5)
S6 0.0263(7) 0.0193(6) 0.0284(8) 0.0041(5) -0.0003(6) -0.0018(5)
Cl11 0.0333(8) 0.0809(11) 0.0612(12) -0.0021(9) -0.0155(8) 0.0069(8)
Cl12 0.0456(8) 0.0362(7) 0.0401(9) -0.0051(6) -0.0082(7) 0.0088(6)
Cl13 0.0853(12) 0.0449(9) 0.0475(11) 0.0163(8) -0.0024(9) -0.0150(8)
Cl21 0.0558(9) 0.0306(7) 0.0482(10) -0.0074(7) 0.0012(8) -0.0112(6)
Cl22 0.0464(8) 0.0367(7) 0.0320(8) 0.0018(6) 0.0039(7) -0.0034(6)
Cl23 0.0414(8) 0.0340(7) 0.0507(10) -0.0057(6) -0.0062(7) 0.0056(6)
Cl31 0.0434(8) 0.0267(7) 0.0481(10) -0.0045(6) 0.0078(7) -0.0003(6)
Cl32 0.0516(9) 0.0335(7) 0.0702(12) -0.0208(8) -0.0011(8) 0.0127(7)
Cl33 0.0418(9) 0.0349(8) 0.1057(16) 0.0226(9) 0.0180(9) 0.0039(7)
Pd 0.0187(3) 0.0152(2) 0.0183(3) -0.0013(2) 0.0024(2) 0.0011(2)
B 0.024(3) 0.016(3) 0.022(3) -0.003(2) 0.001(3) 0.001(2)

loop_
_atom_type_symbol
_atom_type_description
_atom_type_scat_dispersion_real
_atom_type_scat_dispersion_imag
_atom_type_scat_source
C C 0.0033 0.0016 'International Tables Vol C Tables 4.2.6.8 and 6.1.1.4'
H H 0.0000 0.0000 'International Tables Vol C Tables 4.2.6.8 and 6.1.1.4'
N N 0.0061 0.0033 'International Tables Vol C Tables 4.2.6.8 and 6.1.1.4'
S S 0.1246 0.1234 'International Tables Vol C Tables 4.2.6.8 and 6.1.1.4'
Cl Cl 0.1484 0.1585 'International Tables Vol C Tables 4.2.6.8 and 6.1.1.4'
Pd Pd -0.9988 1.0072 'International Tables Vol C Tables 4.2.6.8 and 6.1.1.4'
B B 0.0013 0.0007 'International Tables Vol C Tables 4.2.6.8 and 6.1.1.4'

loop_
_geom_angle_atom_site_label_1
_geom_angle_atom_site_label_2
_geom_angle_atom_site_label_3
_geom_angle
_geom_angle_site_symmetry_1
_geom_angle_site_symmetry_3
N2 C1 N1 107.3(4) . .
N2 C1 S1 124.4(3) . .
N1 C1 S1 128.3(4) . .
C3 C2 N2 106.4(4) . .
C3 C2 H2 126.8 . .
N2 C2 H2 126.8 . .
C2 C3 N1 109.1(4) . .
C2 C3 H3 125.4 . .
N1 C3 H3 125.4 . .
N2 C4 H4A 109.5 . .
N2 C4 H4B 109.5 . .
H4A C4 H4B 109.5 . .
N2 C4 H4C 109.5 . .
H4A C4 H4C 109.5 . .
H4B C4 H4C 109.5 . .
N4 C5 N3 107.0(4) . .
N4 C5 S2 123.5(4) . .
N3 C5 S2 129.5(3) . .
C7 C6 N4 106.8(4) . .
C7 C6 H6 126.6 . .
N4 C6 H6 126.6 . .
C6 C7 N3 108.3(4) . .
C6 C7 H7 125.9 . .
N3 C7 H7 125.9 . .
N4 C8 H8A 109.5 . .
N4 C8 H8B 109.5 . .
H8A C8 H8B 109.5 . .
N4 C8 H8C 109.5 . .
H8A C8 H8C 109.5 . .
H8B C8 H8C 109.5 . .
N6 C9 N5 106.8(4) . .
N6 C9 S6 126.0(4) . .
N5 C9 S6 127.2(3) . .
C11 C10 N6 107.1(4) . .
C11 C10 H10 126.5 . .
N6 C10 H10 126.5 . .
C10 C11 N5 108.3(4) . .
C10 C11 H11 125.8 . .
N5 C11 H11 125.8 . .
N6 C12 H12A 109.5 . .
N6 C12 H12B 109.5 . .
H12A C12 H12B 109.5 . .
N6 C12 H12C 109.5 . .
H12A C12 H12C 109.5 . .
H12B C12 H12C 109.5 . .
N7 C13 B 174.6(5) . .
Cl23 C020 Cl21 111.3(3) . .
Cl23 C020 Cl22 110.7(3) . .
Cl21 C020 Cl22 110.1(3) . .
Cl23 C020 H020 108.2 . .
Cl21 C020 H020 108.2 . .
Cl22 C020 H020 108.2 . .
Cl33 C030 Cl31 110.4(3) . .
Cl33 C030 Cl32 110.4(3) . .
Cl31 C030 Cl32 110.4(3) . .
Cl33 C030 H030 108.5 . .
Cl31 C030 H030 108.5 . .
Cl32 C030 H030 108.5 . .
Cl11 C100 Cl12 110.3(3) . .
Cl11 C100 Cl13 110.6(3) . .
Cl12 C100 Cl13 109.7(3) . .
Cl11 C100 H100 108.7 . .
Cl12 C100 H100 108.7 . .
Cl13 C100 H100 108.7 . .
C1 N1 C3 107.4(4) . .
C1 N1 B 129.8(4) . 3
C3 N1 B 122.3(4) . 3
C1 N2 C2 109.8(4) . .
C1 N2 C4 125.2(4) . .
C2 N2 C4 124.9(4) . .
C5 N3 C7 107.9(4) . .
C5 N3 B 130.2(4) . .
C7 N3 B 121.8(4) . .
C5 N4 C6 110.1(4) . .
C5 N4 C8 124.8(4) . .
C6 N4 C8 125.2(4) . .
C9 N5 C11 108.2(4) . .
C9 N5 B 126.1(3) . .
C11 N5 B 125.7(4) . .
C9 N6 C10 109.6(4) . .
C9 N6 C12 125.6(4) . .
C10 N6 C12 124.8(4) . .
C1 S1 Pd 104.84(14) . .
C5 S2 Pd 102.10(15) . .
S1 Pd S1 180.00(6) . 3
S1 Pd S2 84.87(4) . .
S1 Pd S2 95.13(4) 3 .
S1 Pd S2 95.13(4) . 3
S1 Pd S2 84.87(4) 3 3
S2 Pd S2 180.00(5) . 3
N5 B N1 115.5(4) . 3
N5 B N3 108.0(3) . .
N1 B N3 110.5(4) 3 .
N5 B C13 111.5(4) . .
N1 B C13 105.8(3) 3 .
N3 B C13 105.1(3) . .

loop_
_geom_bond_atom_site_label_1
_geom_bond_atom_site_label_2
_geom_bond_distance
_geom_bond_site_symmetry_2
C1 N2 1.350(6) .
C1 N1 1.362(5) .
C1 S1 1.721(4) .
C2 C3 1.339(7) .
C2 N2 1.383(6) .
C2 H2 0.9300 .
C3 N1 1.389(6) .
C3 H3 0.9300 .
C4 N2 1.465(6) .
C4 H4A 0.9600 .
C4 H4B 0.9600 .
C4 H4C 0.9600 .
C5 N4 1.355(5) .
C5 N3 1.356(6) .
C5 S2 1.725(5) .
C6 C7 1.348(6) .
C6 N4 1.368(6) .
C6 H6 0.9300 .
C7 N3 1.393(6) .
C7 H7 0.9300 .
C8 N4 1.464(6) .
C8 H8A 0.9600 .
C8 H8B 0.9600 .
C8 H8C 0.9600 .
C9 N6 1.352(6) .
C9 N5 1.362(6) .
C9 S6 1.698(4) .
C10 C11 1.333(6) .
C10 N6 1.389(6) .
C10 H10 0.9300 .
C11 N5 1.394(5) .
C11 H11 0.9300 .
C12 N6 1.462(6) .
C12 H12A 0.9600 .
C12 H12B 0.9600 .
C12 H12C 0.9600 .
C13 N7 1.143(5) .
C13 B 1.622(7) .
C020 Cl23 1.750(5) .
C020 Cl21 1.753(5) .
C020 Cl22 1.768(6) .
C020 H020 0.9800 .
C030 Cl33 1.742(5) .
C030 Cl31 1.757(5) .
C030 Cl32 1.759(5) .
C030 H030 0.9800 .
C100 Cl11 1.738(5) .
C100 Cl12 1.753(5) .
C100 Cl13 1.759(5) .
C100 H100 0.9800 .
N1 B 1.548(7) 3
N3 B 1.571(6) .
N5 B 1.526(6) .
S1 Pd 2.3330(11) .
S2 Pd 2.3389(11) .
Pd S1 2.3330(11) 3
Pd S2 2.3389(11) 3
B N1 1.548(7) 3
